data_7700952
loop_
_publ_author_name
'Liu, Ge'
'Lu, Yu-Ke'
'Ma, Yao-Yu'
'Wang, Xiao-Qing'
'Hou, Lei'
'Wang, Yao-Yu'

_publ_section_title
;
 Syntheses of three new isostructural lanthanide coordination polymers
 with tunable emission colours through bimetallic doping, and their
 luminescence sensing properties.
;
_journal_issue 36
_journal_name_full 'Dalton transactions (Cambridge, England : 2003)'
_journal_page_first 13607
_journal_page_last 13613
_journal_paper_doi 10.1039/c9dt02733e
_journal_volume 48
_journal_year 2019
_chemical_formula_sum 'C27 H22 N3 O8 Tb'
_chemical_formula_weight 675.39
_space_group_crystal_system monoclinic
_space_group_IT_number 14
_space_group_name_Hall '-P 2ybc'
_space_group_name_H-M_alt 'P 1 21/c 1'
_symmetry_space_group_name_Hall '-P 2ybc'
_symmetry_space_group_name_H-M 'P 1 21/c 1'
_atom_sites_solution_hydrogens mixed
_audit_creation_method SHELXL-2014/7
_audit_update_record
;
2019-06-04 deposited with the CCDC.    2019-08-28 downloaded from the CCDC.
;
_cell_angle_alpha 90
_cell_angle_beta 94.7670(10)
_cell_angle_gamma 90
_cell_formula_units_Z 4
_cell_length_a 9.1799(4)
_cell_length_b 16.9038(7)
_cell_length_c 17.1899(8)
_cell_measurement_reflns_used 22310
_cell_measurement_temperature 296(2)
_cell_measurement_theta_max 25.40
_cell_measurement_theta_min 2.38
_cell_volume 2658.2(2)
_computing_structure_refinement 'SHELXL-2014/7 (Sheldrick, 2014)'
_diffrn_ambient_temperature 296(2)
_diffrn_measured_fraction_theta_full 0.999
_diffrn_measured_fraction_theta_max 0.998
_diffrn_measurement_device_type 'Bruker APEX-II CCD'
_diffrn_radiation_type MoK\a
_diffrn_radiation_wavelength 0.71073
_diffrn_reflns_av_R_equivalents 0.0437
_diffrn_reflns_av_unetI/netI 0.0218
_diffrn_reflns_Laue_measured_fraction_full 0.999
_diffrn_reflns_Laue_measured_fraction_max 0.998
_diffrn_reflns_limit_h_max 11
_diffrn_reflns_limit_h_min -11
_diffrn_reflns_limit_k_max 20
_diffrn_reflns_limit_k_min -20
_diffrn_reflns_limit_l_max 20
_diffrn_reflns_limit_l_min -20
_diffrn_reflns_number 47039
_diffrn_reflns_point_group_measured_fraction_full 0.999
_diffrn_reflns_point_group_measured_fraction_max 0.998
_diffrn_reflns_theta_full 25.242
_diffrn_reflns_theta_max 25.379
_diffrn_reflns_theta_min 2.226
_exptl_absorpt_coefficient_mu 2.715
_exptl_absorpt_correction_type multi-scan
_exptl_absorpt_process_details sadabs
_exptl_crystal_colour colorless
_exptl_crystal_density_diffrn 1.688
_exptl_crystal_description prism
_exptl_crystal_F_000 1336
_exptl_crystal_size_max 0.140
_exptl_crystal_size_mid 0.120
_exptl_crystal_size_min 0.100
_exptl_transmission_factor_max 0.7452
_exptl_transmission_factor_min 0.5731
_refine_diff_density_max 0.367
_refine_diff_density_min -0.532
_refine_diff_density_rms 0.070
_refine_ls_extinction_method none
_refine_ls_goodness_of_fit_ref 1.076
_refine_ls_hydrogen_treatment constr
_refine_ls_matrix_type full
_refine_ls_number_parameters 355
_refine_ls_number_reflns 4881
_refine_ls_number_restraints 0
_refine_ls_restrained_S_all 1.076
_refine_ls_R_factor_all 0.0271
_refine_ls_R_factor_gt 0.0226
_refine_ls_shift/su_max 0.001
_refine_ls_shift/su_mean 0.000
_refine_ls_structure_factor_coef Fsqd
_refine_ls_weighting_details 'w=1/[\s^2^(Fo^2^)+(0.0170P)^2^+3.4221P] where P=(Fo^2^+2Fc^2^)/3'
_refine_ls_weighting_scheme calc
_refine_ls_wR_factor_gt 0.0490
_refine_ls_wR_factor_ref 0.0509
_reflns_Friedel_coverage 0.000
_reflns_number_gt 4413
_reflns_number_total 4881
_reflns_threshold_expression 'I > 2\s(I)'
_cod_data_source_file c9dt02733e2.cif
_cod_data_source_block Tb
_cod_depositor_comments 'Adding full bibliography for 7700950--7700952.cif.'
_cod_database_code 7700952
_shelx_shelxl_version_number 2014/7
_shelx_space_group_comment
;
The symmetry employed for this shelxl refinement is uniquely defined
by the following loop, which should always be used as a source of
symmetry information in preference to the above space-group names.
They are only intended as comments.
;
_shelx_estimated_absorpt_t_min 0.702
_shelx_estimated_absorpt_t_max 0.773

loop_
_space_group_symop_operation_xyz
'x, y, z'
'-x, y+1/2, -z+1/2'
'-x, -y, -z'
'x, -y-1/2, z-1/2'

loop_
_atom_site_label
_atom_site_type_symbol
_atom_site_fract_x
_atom_site_fract_y
_atom_site_fract_z
_atom_site_U_iso_or_equiv
_atom_site_adp_type
_atom_site_occupancy
_atom_site_site_symmetry_order
_atom_site_calc_flag
_atom_site_refinement_flags_posn
_atom_site_refinement_flags_adp
Tb1 Tb 0.79010(2) 0.02711(2) 1.00408(2) 0.02390(5) Uani 1 1 d . .
C1 C 1.0155(3) 0.12740(18) 1.07894(17) 0.0284(7) Uani 1 1 d . .
C2 C 1.1263(3) 0.17357(19) 1.12839(19) 0.0330(7) Uani 1 1 d . .
C3 C 1.1023(4) 0.1886(2) 1.2053(2) 0.0396(8) Uani 1 1 d . .
H3 H 1.0178 0.1696 1.2252 0.048 Uiso 1 1 calc R U
C4 C 1.2036(4) 0.2319(2) 1.25388(19) 0.0416(8) Uani 1 1 d . .
C5 C 1.3251(4) 0.2602(2) 1.2192(2) 0.0412(8) Uani 1 1 d . .
C6 C 1.3501(4) 0.2472(2) 1.1426(2) 0.0465(9) Uani 1 1 d . .
H6 H 1.4326 0.2678 1.1220 0.056 Uiso 1 1 calc R U
C7 C 1.2507(3) 0.2029(2) 1.0970(2) 0.0400(8) Uani 1 1 d . .
H7 H 1.2663 0.1925 1.0452 0.048 Uiso 1 1 calc R U
C8 C 1.1794(5) 0.2459(3) 1.3373(2) 0.0622(11) Uani 1 1 d . .
H8A H 1.2640 0.2291 1.3697 0.093 Uiso 1 1 calc R U
H8B H 1.0957 0.2164 1.3506 0.093 Uiso 1 1 calc R U
H8C H 1.1628 0.3013 1.3455 0.093 Uiso 1 1 calc R U
C9 C 1.4302(4) 0.3067(3) 1.2676(2) 0.0580(11) Uani 1 1 d . .
C10 C 0.9966(3) 0.05640(19) 0.84820(17) 0.0300(7) Uani 1 1 d . .
C11 C 0.9853(3) 0.08429(19) 0.76390(17) 0.0311(7) Uani 1 1 d . .
C12 C 1.0886(4) 0.0614(2) 0.71488(19) 0.0396(8) Uani 1 1 d . .
H12 H 1.1663 0.0297 0.7341 0.048 Uiso 1 1 calc R U
C13 C 1.0788(4) 0.0848(2) 0.6366(2) 0.0465(9) Uani 1 1 d . .
C14 C 0.9622(4) 0.1329(2) 0.61060(19) 0.0458(9) Uani 1 1 d . .
C15 C 0.8590(4) 0.1569(2) 0.6596(2) 0.0486(10) Uani 1 1 d . .
H15 H 0.7826 0.1897 0.6410 0.058 Uiso 1 1 calc R U
C16 C 0.8694(4) 0.1321(2) 0.73636(19) 0.0403(8) Uani 1 1 d . .
H16 H 0.7993 0.1473 0.7694 0.048 Uiso 1 1 calc R U
C17 C 1.1917(6) 0.0579(3) 0.5834(3) 0.0802(15) Uani 1 1 d . .
H17A H 1.1532 0.0147 0.5518 0.120 Uiso 1 1 calc R U
H17B H 1.2781 0.0410 0.6142 0.120 Uiso 1 1 calc R U
H17C H 1.2155 0.1010 0.5503 0.120 Uiso 1 1 calc R U
C18 C 0.9462(5) 0.1587(3) 0.5299(2) 0.0656(13) Uani 1 1 d . .
C19 C 0.5027(3) -0.04446(18) 0.88149(17) 0.0290(7) Uani 1 1 d . .
C20 C 0.4835(3) -0.06744(19) 0.79696(17) 0.0303(7) Uani 1 1 d . .
C21 C 0.5875(4) -0.0444(2) 0.74741(19) 0.0379(8) Uani 1 1 d . .
H21 H 0.6663 -0.0138 0.7670 0.046 Uiso 1 1 calc R U
C22 C 0.5765(4) -0.0662(2) 0.66911(19) 0.0438(9) Uani 1 1 d . .
C23 C 0.4578(4) -0.1126(2) 0.64258(19) 0.0452(9) Uani 1 1 d . .
C24 C 0.3522(4) -0.1352(2) 0.6914(2) 0.0485(9) Uani 1 1 d . .
H24 H 0.2730 -0.1655 0.6719 0.058 Uiso 1 1 calc R U
C25 C 0.3640(4) -0.1127(2) 0.7688(2) 0.0412(8) Uani 1 1 d . .
H25 H 0.2933 -0.1276 0.8016 0.049 Uiso 1 1 calc R U
C26 C 0.6905(6) -0.0400(3) 0.6164(2) 0.0751(15) Uani 1 1 d . .
H26A H 0.7060 -0.0811 0.5795 0.113 Uiso 1 1 calc R U
H26B H 0.7805 -0.0293 0.6472 0.113 Uiso 1 1 calc R U
H26C H 0.6578 0.0071 0.5891 0.113 Uiso 1 1 calc R U
C27 C 0.4445(5) -0.1392(3) 0.5621(2) 0.0612(12) Uani 1 1 d . .
O1W O 0.6521(3) -0.09589(16) 1.04209(15) 0.0533(7) Uani 1 1 d . .
H1WA H 0.5843 -0.1186 1.0137 0.080 Uiso 1 1 d R U
H1WB H 0.6158 -0.0844 1.0846 0.080 Uiso 1 1 d R U
O1 O 1.0585(2) 0.07811(13) 1.03033(12) 0.0313(5) Uani 1 1 d . .
O2 O 0.8832(2) 0.13815(14) 1.08605(13) 0.0388(5) Uani 1 1 d . .
O2W O 0.6848(3) 0.15328(15) 0.95400(15) 0.0546(7) Uani 1 1 d . .
H2WA H 0.6467 0.1764 0.9913 0.082 Uiso 1 1 d R U
H2WB H 0.6191 0.1465 0.9168 0.082 Uiso 1 1 d R U
O3 O 0.8850(2) 0.06402(16) 0.88414(13) 0.0433(6) Uani 1 1 d . .
O4 O 1.1168(2) 0.02781(14) 0.87479(12) 0.0357(5) Uani 1 1 d . .
O5 O 0.6175(2) -0.00942(14) 0.90466(13) 0.0383(6) Uani 1 1 d . .
O6 O 0.4042(2) -0.06368(16) 0.92396(13) 0.0430(6) Uani 1 1 d . .
N1 N 1.5138(4) 0.3419(3) 1.3058(2) 0.0831(13) Uani 1 1 d . .
N2 N 0.9326(5) 0.1779(3) 0.4665(2) 0.1050(18) Uani 1 1 d . .
N3 N 0.4362(5) -0.1610(3) 0.4996(2) 0.1008(16) Uani 1 1 d . .

loop_
_atom_site_aniso_label
_atom_site_aniso_U_11
_atom_site_aniso_U_22
_atom_site_aniso_U_33
_atom_site_aniso_U_23
_atom_site_aniso_U_13
_atom_site_aniso_U_12
Tb1 0.01574(7) 0.03735(9) 0.01856(8) -0.00136(6) 0.00113(5) 0.00074(6)
C1 0.0238(15) 0.0323(17) 0.0287(16) 0.0009(13) -0.0005(13) -0.0018(13)
C2 0.0256(16) 0.0356(18) 0.0368(18) -0.0075(14) -0.0034(14) 0.0018(14)
C3 0.0346(18) 0.043(2) 0.0403(19) -0.0055(16) -0.0010(15) -0.0028(16)
C4 0.047(2) 0.042(2) 0.0350(19) -0.0060(16) -0.0017(16) 0.0061(17)
C5 0.0309(18) 0.0397(19) 0.051(2) -0.0048(17) -0.0076(16) -0.0039(15)
C6 0.0363(19) 0.052(2) 0.051(2) -0.0090(18) 0.0053(17) -0.0069(17)
C7 0.0295(17) 0.047(2) 0.044(2) -0.0092(16) 0.0040(15) -0.0080(15)
C8 0.072(3) 0.073(3) 0.041(2) -0.010(2) 0.001(2) 0.000(2)
C9 0.049(2) 0.064(3) 0.058(3) -0.014(2) -0.007(2) -0.011(2)
C10 0.0241(16) 0.0430(18) 0.0227(15) 0.0058(13) 0.0019(13) -0.0069(14)
C11 0.0276(16) 0.0415(18) 0.0240(15) 0.0048(14) 0.0013(13) -0.0075(14)
C12 0.0378(19) 0.050(2) 0.0315(18) 0.0050(16) 0.0082(15) 0.0018(16)
C13 0.054(2) 0.057(2) 0.0305(18) -0.0003(17) 0.0161(17) -0.008(2)
C14 0.053(2) 0.059(2) 0.0250(17) 0.0111(16) 0.0002(16) -0.0152(19)
C15 0.045(2) 0.061(2) 0.039(2) 0.0164(18) -0.0035(17) -0.0015(19)
C16 0.0315(18) 0.059(2) 0.0301(17) 0.0086(16) 0.0039(14) 0.0022(17)
C17 0.101(4) 0.100(4) 0.045(3) 0.004(3) 0.037(3) 0.013(3)
C18 0.070(3) 0.091(3) 0.036(2) 0.015(2) 0.000(2) -0.022(3)
C19 0.0205(15) 0.0395(18) 0.0272(16) -0.0023(13) 0.0025(13) 0.0014(13)
C20 0.0262(15) 0.0402(18) 0.0246(15) -0.0040(14) 0.0021(13) 0.0035(14)
C21 0.0375(18) 0.045(2) 0.0323(18) -0.0041(15) 0.0081(15) -0.0088(15)
C22 0.054(2) 0.049(2) 0.0294(18) -0.0040(16) 0.0114(16) -0.0013(18)
C23 0.055(2) 0.054(2) 0.0258(17) -0.0081(16) -0.0001(16) 0.0058(19)
C24 0.041(2) 0.064(3) 0.039(2) -0.0168(19) -0.0047(17) -0.0070(19)
C25 0.0307(17) 0.059(2) 0.0343(18) -0.0099(16) 0.0037(15) -0.0063(16)
C26 0.101(4) 0.085(3) 0.045(2) -0.006(2) 0.039(3) -0.024(3)
C27 0.067(3) 0.084(3) 0.032(2) -0.018(2) 0.0031(19) 0.005(2)
O1W 0.0416(14) 0.0648(18) 0.0538(16) -0.0009(14) 0.0053(12) -0.0010(13)
O1 0.0285(11) 0.0375(12) 0.0284(11) -0.0071(10) 0.0040(9) -0.0015(10)
O2 0.0220(11) 0.0484(14) 0.0457(14) -0.0151(11) 0.0011(10) -0.0014(10)
O2W 0.0680(18) 0.0531(16) 0.0410(15) -0.0007(12) -0.0063(13) 0.0187(14)
O3 0.0264(12) 0.0751(18) 0.0290(12) 0.0184(12) 0.0063(10) 0.0023(12)
O4 0.0256(11) 0.0559(15) 0.0254(11) 0.0082(10) 0.0007(9) 0.0029(11)
O5 0.0265(12) 0.0576(15) 0.0307(12) -0.0096(11) 0.0023(10) -0.0111(11)
O6 0.0248(11) 0.0744(17) 0.0310(12) -0.0129(12) 0.0090(10) -0.0082(12)
N1 0.074(3) 0.098(3) 0.074(3) -0.026(2) -0.013(2) -0.030(2)
N2 0.109(4) 0.163(5) 0.041(2) 0.037(3) -0.006(2) -0.038(3)
N3 0.095(3) 0.158(5) 0.048(2) -0.039(3) 0.002(2) 0.004(3)

loop_
_atom_type_symbol
_atom_type_description
_atom_type_scat_dispersion_real
_atom_type_scat_dispersion_imag
_atom_type_scat_source
C C 0.0033 0.0016 'International Tables Vol C Tables 4.2.6.8 and 6.1.1.4'
H H 0.0000 0.0000 'International Tables Vol C Tables 4.2.6.8 and 6.1.1.4'
N N 0.0061 0.0033 'International Tables Vol C Tables 4.2.6.8 and 6.1.1.4'
O O 0.0106 0.0060 'International Tables Vol C Tables 4.2.6.8 and 6.1.1.4'
Tb Tb -0.1723 4.1537 'International Tables Vol C Tables 4.2.6.8 and 6.1.1.4'

loop_
_geom_angle_atom_site_label_1
_geom_angle_atom_site_label_2
_geom_angle_atom_site_label_3
_geom_angle
_geom_angle_site_symmetry_1
_geom_angle_site_symmetry_3
O5 Tb1 O6 87.45(8) . 3_657
O5 Tb1 O1 89.73(8) . 3_757
O6 Tb1 O1 145.33(8) 3_657 3_757
O5 Tb1 O4 135.86(8) . 3_757
O6 Tb1 O4 82.77(8) 3_657 3_757
O1 Tb1 O4 75.44(7) 3_757 3_757
O5 Tb1 O3 73.06(8) . .
O6 Tb1 O3 137.52(9) 3_657 .
O1 Tb1 O3 73.51(8) 3_757 .
O4 Tb1 O3 136.84(7) 3_757 .
O5 Tb1 O2 144.18(8) . .
O6 Tb1 O2 74.86(8) 3_657 .
O1 Tb1 O2 122.33(7) 3_757 .
O4 Tb1 O2 73.32(8) 3_757 .
O3 Tb1 O2 99.28(8) . .
O5 Tb1 O2W 75.45(9) . .
O6 Tb1 O2W 70.24(9) 3_657 .
O1 Tb1 O2W 141.73(8) 3_757 .
O4 Tb1 O2W 138.29(8) 3_757 .
O3 Tb1 O2W 68.48(9) . .
O2 Tb1 O2W 69.34(8) . .
O5 Tb1 O1W 69.35(8) . .
O6 Tb1 O1W 70.27(9) 3_657 .
O1 Tb1 O1W 76.42(8) 3_757 .
O4 Tb1 O1W 66.81(8) 3_757 .
O3 Tb1 O1W 131.27(9) . .
O2 Tb1 O1W 129.26(8) . .
O2W Tb1 O1W 127.32(9) . .
O5 Tb1 O1 142.44(7) . .
O6 Tb1 O1 124.85(7) 3_657 .
O1 Tb1 O1 74.09(8) 3_757 .
O4 Tb1 O1 73.26(7) 3_757 .
O3 Tb1 O1 69.91(7) . .
O2 Tb1 O1 51.04(7) . .
O2W Tb1 O1 96.40(8) . .
O1W Tb1 O1 134.94(7) . .
O5 Tb1 C1 154.80(8) . .
O6 Tb1 C1 99.13(8) 3_657 .
O1 Tb1 C1 97.98(8) 3_757 .
O4 Tb1 C1 69.32(8) 3_757 .
O3 Tb1 C1 86.12(8) . .
O2 Tb1 C1 25.24(8) . .
O2W Tb1 C1 83.89(9) . .
O1W Tb1 C1 135.77(8) . .
O1 Tb1 C1 25.96(7) . .
O5 Tb1 Tb1 121.23(6) . 3_757
O6 Tb1 Tb1 149.84(5) 3_657 3_757
O1 Tb1 Tb1 39.23(5) 3_757 3_757
O4 Tb1 Tb1 70.19(5) 3_757 3_757
O3 Tb1 Tb1 66.76(5) . 3_757
O2 Tb1 Tb1 84.51(5) . 3_757
O2W Tb1 Tb1 122.68(7) . 3_757
O1W Tb1 Tb1 108.96(6) . 3_757
O1 Tb1 Tb1 34.86(5) . 3_757
C1 Tb1 Tb1 59.42(6) . 3_757
O2 C1 O1 121.4(3) . .
O2 C1 C2 119.6(3) . .
O1 C1 C2 119.0(3) . .
O2 C1 Tb1 57.41(16) . .
O1 C1 Tb1 64.64(15) . .
C2 C1 Tb1 171.6(2) . .
C3 C2 C7 120.4(3) . .
C3 C2 C1 119.1(3) . .
C7 C2 C1 120.5(3) . .
C2 C3 C4 121.0(3) . .
C5 C4 C3 116.1(3) . .
C5 C4 C8 123.2(3) . .
C3 C4 C8 120.8(4) . .
C6 C5 C4 124.0(3) . .
C6 C5 C9 118.8(3) . .
C4 C5 C9 117.3(3) . .
C5 C6 C7 118.6(3) . .
C6 C7 C2 120.0(3) . .
N1 C9 C5 178.8(5) . .
O3 C10 O4 126.4(3) . .
O3 C10 C11 116.5(3) . .
O4 C10 C11 117.1(3) . .
C12 C11 C16 120.2(3) . .
C12 C11 C10 120.1(3) . .
C16 C11 C10 119.7(3) . .
C11 C12 C13 121.1(3) . .
C14 C13 C12 117.5(3) . .
C14 C13 C17 122.1(3) . .
C12 C13 C17 120.4(4) . .
C15 C14 C13 121.7(3) . .
C15 C14 C18 118.4(4) . .
C13 C14 C18 119.9(4) . .
C14 C15 C16 119.9(3) . .
C15 C16 C11 119.6(3) . .
N2 C18 C14 179.0(5) . .
O5 C19 O6 124.8(3) . .
O5 C19 C20 117.5(3) . .
O6 C19 C20 117.7(3) . .
C21 C20 C25 120.2(3) . .
C21 C20 C19 119.4(3) . .
C25 C20 C19 120.4(3) . .
C20 C21 C22 121.5(3) . .
C23 C22 C21 117.3(3) . .
C23 C22 C26 122.3(3) . .
C21 C22 C26 120.4(3) . .
C24 C23 C22 121.7(3) . .
C24 C23 C27 119.0(4) . .
C22 C23 C27 119.3(4) . .
C25 C24 C23 120.3(3) . .
C24 C25 C20 119.0(3) . .
N3 C27 C23 178.7(6) . .
C1 O1 Tb1 152.00(19) . 3_757
C1 O1 Tb1 89.39(17) . .
Tb1 O1 Tb1 105.91(8) 3_757 .
C1 O2 Tb1 97.35(19) . .
C10 O3 Tb1 140.8(2) . .
C10 O4 Tb1 135.36(19) . 3_757
C19 O5 Tb1 150.7(2) . .
C19 O6 Tb1 149.4(2) . 3_657

loop_
_geom_bond_atom_site_label_1
_geom_bond_atom_site_label_2
_geom_bond_distance
_geom_bond_site_symmetry_2
Tb1 O5 2.316(2) .
Tb1 O6 2.337(2) 3_657
Tb1 O1 2.362(2) 3_757
Tb1 O4 2.373(2) 3_757
Tb1 O3 2.387(2) .
Tb1 O2 2.457(2) .
Tb1 O2W 2.467(2) .
Tb1 O1W 2.548(3) .
Tb1 O1 2.614(2) .
Tb1 C1 2.893(3) .
Tb1 Tb1 3.9750(3) 3_757
C1 O2 1.244(3) .
C1 O1 1.266(4) .
C1 C2 1.491(4) .
C2 C3 1.382(5) .
C2 C7 1.394(5) .
C3 C4 1.404(5) .
C4 C5 1.393(5) .
C4 C8 1.489(5) .
C5 C6 1.374(5) .
C5 C9 1.451(5) .
C6 C7 1.374(5) .
C9 N1 1.136(5) .
C10 O3 1.246(4) .
C10 O4 1.255(4) .
C10 C11 1.519(4) .
C11 C12 1.376(4) .
C11 C16 1.387(4) .
C12 C13 1.398(5) .
C13 C14 1.389(5) .
C13 C17 1.508(5) .
C14 C15 1.380(5) .
C14 C18 1.450(5) .
C15 C16 1.380(5) .
C18 N2 1.133(5) .
C19 O5 1.245(4) .
C19 O6 1.251(4) .
C19 C20 1.500(4) .
C20 C21 1.387(4) .
C20 C25 1.391(4) .
C21 C22 1.391(4) .
C22 C23 1.389(5) .
C22 C26 1.506(5) .
C23 C24 1.388(5) .
C23 C27 1.450(5) .
C24 C25 1.379(5) .
C27 N3 1.133(5) .
O1 Tb1 2.362(2) 3_757
O4 Tb1 2.373(2) 3_757
O6 Tb1 2.337(2) 3_657
